data_4115536
loop_
_publ_author_name
'Kazuki Sada'
'Michihiro Sugahara'
'Kazuaki Kato'
'Mikiji Miyata'

_publ_section_title
;
 Controlled Expansion of a Molecular Cavity in a Steroid Host Compound
;
_journal_name_full 'Journal of the American Chemical Society'
_journal_page_first 4386
_journal_page_last 4392
_journal_paper_doi 10.1021/ja0038528
_journal_volume 123
_journal_year 2001
_chemical_formula_moiety 'C26 H44 O5 '
_chemical_formula_sum 'C26 H44 O5'
_chemical_formula_weight 436.63
_space_group_IT_number 19
_symmetry_cell_setting orthorhombic
_symmetry_Int_Tables_number 19
_symmetry_space_group_name_Hall 'P 2ac 2ab'
_symmetry_space_group_name_H-M 'P 21 21 21'
_cell_angle_alpha 90
_cell_angle_beta 90
_cell_angle_gamma 90
_cell_formula_units_Z 4
_cell_length_a 9.886(1)
_cell_length_b 37.500(4)
_cell_length_c 6.5844(7)
_cell_measurement_reflns_used 48
_cell_measurement_temperature 212.8
_cell_measurement_theta_max 25.0
_cell_measurement_theta_min 2.5
_cell_volume 2441.0(4)
_computing_cell_refinement PROCESS
_computing_data_collection PROCESS
_computing_data_reduction 'teXsan Ver. 1.10'
_computing_publication_material 'teXsan Ver. 1.10'
_computing_structure_refinement 'teXsan Ver. 1.10'
_computing_structure_solution SIR92
_diffrn_detector_area_resol_mean 0.010000
_diffrn_measured_fraction_theta_full 0.7837
_diffrn_measured_fraction_theta_max 0.7837
_diffrn_measurement_device_type 'Rigaku RAXIS-IV Imaging Plate'
_diffrn_measurement_method \w
_diffrn_radiation_type 'Mo K\a'
_diffrn_radiation_wavelength 0.7107
_diffrn_reflns_av_R_equivalents 0.065
_diffrn_reflns_limit_h_max 11
_diffrn_reflns_limit_h_min 0
_diffrn_reflns_limit_k_max 44
_diffrn_reflns_limit_k_min 0
_diffrn_reflns_limit_l_max 7
_diffrn_reflns_limit_l_min 0
_diffrn_reflns_number 1970
_diffrn_reflns_theta_full 25.00
_diffrn_reflns_theta_max 25.00
_exptl_absorpt_coefficient_mu 0.080
_exptl_absorpt_correction_type none
_exptl_crystal_colour colorless
_exptl_crystal_density_diffrn 1.188
_exptl_crystal_description plate
_exptl_crystal_size_max 0.500
_exptl_crystal_size_mid 0.300
_exptl_crystal_size_min 0.100
_refine_diff_density_max 0.19
_refine_diff_density_min -0.24
_refine_ls_extinction_method none
_refine_ls_goodness_of_fit_ref 1.553
_refine_ls_hydrogen_treatment noref
_refine_ls_number_parameters 280
_refine_ls_number_reflns 1734
_refine_ls_R_factor_gt 0.0666
_refine_ls_shift/su_max 0.0002
_refine_ls_structure_factor_coef Fsqd
_refine_ls_weighting_details 'w = 1/[\s^2^(Fo^2^) + (0.02900(Max(Fo^2^,0) + 2Fc^2^)/3)^2^]'
_refine_ls_weighting_scheme calc
_refine_ls_wR_factor_ref 0.1154
_reflns_number_gt 1551
_reflns_number_total 1967
_reflns_threshold_expression F^2^>2.0\s(F^2^)
_cod_data_source_file ja0038528_1.cif
_cod_data_source_block bishomocholic_acid(guest-f
_cod_original_cell_volume 2441.0(5)
_cod_original_sg_symbol_H-M 'P 21 21 21 '
_cod_original_formula_sum 'C26 H44 O5 '
_cod_database_code 4115536

loop_
_symmetry_equiv_pos_as_xyz
x,y,z
1/2-x,-y,1/2+z
1/2+x,1/2-y,-z
-x,1/2+y,1/2-z

loop_
_atom_site_label
_atom_site_type_symbol
_atom_site_fract_x
_atom_site_fract_y
_atom_site_fract_z
_atom_site_U_iso_or_equiv
_atom_site_adp_type
_atom_site_occupancy
_atom_site_calc_flag
O(1) O 0.4964(4) 0.28323(9) 0.0082(8) 0.046(1) Uani 1.00 d
O(2) O 0.2163(3) 0.1712(1) 0.0488(7) 0.035(1) Uani 1.00 d
O(3) O 0.6300(4) 0.11575(10) -0.0601(7) 0.035(1) Uani 1.00 d
O(4) O 0.5974(5) -0.1452(1) 0.391(1) 0.089(2) Uani 1.00 d
O(5) O 0.3944(4) -0.1309(1) 0.2653(8) 0.048(2) Uani 1.00 d
C(1) C 0.6109(6) 0.2178(2) 0.405(1) 0.042(2) Uani 1.00 d
C(2) C 0.6151(6) 0.2394(2) 0.208(1) 0.036(2) Uani 1.00 d
C(3) C 0.4901(6) 0.2628(1) 0.1930(10) 0.034(2) Uani 1.00 d
C(4) C 0.3648(5) 0.2389(1) 0.195(1) 0.031(2) Uani 1.00 d
C(5) C 0.3563(6) 0.2163(1) 0.391(1) 0.036(2) Uani 1.00 d
C(6) C 0.2265(6) 0.1932(2) 0.399(1) 0.039(2) Uani 1.00 d
C(7) C 0.2291(5) 0.1605(2) 0.260(1) 0.037(2) Uani 1.00 d
C(8) C 0.3580(5) 0.1385(2) 0.290(1) 0.030(2) Uani 1.00 d
C(9) C 0.4868(5) 0.1614(2) 0.2711(10) 0.029(2) Uani 1.00 d
C(10) C 0.4854(6) 0.1929(2) 0.426(1) 0.036(2) Uani 1.00 d
C(11) C 0.6150(6) 0.1382(2) 0.290(1) 0.037(2) Uani 1.00 d
C(12) C 0.6204(6) 0.1054(2) 0.148(1) 0.035(2) Uani 1.00 d
C(13) C 0.4922(6) 0.0825(1) 0.178(1) 0.032(2) Uani 1.00 d
C(14) C 0.3670(5) 0.1067(1) 0.144(1) 0.030(2) Uani 1.00 d
C(15) C 0.2495(5) 0.0795(2) 0.142(1) 0.041(2) Uani 1.00 d
C(16) C 0.3102(5) 0.0455(2) 0.041(1) 0.048(2) Uani 1.00 d
C(17) C 0.4655(5) 0.0528(1) 0.013(1) 0.030(2) Uani 1.00 d
C(18) C 0.4968(7) 0.0659(2) 0.393(1) 0.044(2) Uani 1.00 d
C(19) C 0.4865(8) 0.1798(2) 0.648(1) 0.052(2) Uani 1.00 d
C(20) C 0.5527(5) 0.0183(1) 0.019(1) 0.034(2) Uani 1.00 d
C(21) C 0.7003(6) 0.0269(1) -0.045(1) 0.049(2) Uani 1.00 d
C(22) C 0.4964(6) -0.0107(1) -0.124(1) 0.039(2) Uani 1.00 d
C(23) C 0.5605(6) -0.0478(1) -0.096(1) 0.035(2) Uani 1.00 d
C(24) C 0.5123(6) -0.0678(1) 0.089(1) 0.037(2) Uani 1.00 d
C(25) C 0.5809(6) -0.1037(2) 0.110(1) 0.049(2) Uani 1.00 d
C(26) C 0.5255(6) -0.1282(2) 0.266(1) 0.043(2) Uani 1.00 d
H(1) H 0.6921 0.2042 0.4209 0.0625 Uiso 1.00 calc
H(2) H 0.6086 0.2346 0.5200 0.0625 Uiso 1.00 calc
H(3) H 0.6938 0.2532 0.1990 0.0480 Uiso 1.00 calc
H(4) H 0.6127 0.2228 0.0957 0.0480 Uiso 1.00 calc
H(5) H 0.4867 0.2785 0.3136 0.0391 Uiso 1.00 calc
H(6) H 0.3670 0.2238 0.0806 0.0384 Uiso 1.00 calc
H(7) H 0.2841 0.2537 0.1863 0.0384 Uiso 1.00 calc
H(8) H 0.3518 0.2331 0.4982 0.0425 Uiso 1.00 calc
H(9) H 0.2148 0.1862 0.5358 0.0498 Uiso 1.00 calc
H(10) H 0.1516 0.2082 0.3601 0.0498 Uiso 1.00 calc
H(11) H 0.1536 0.1462 0.2959 0.0459 Uiso 1.00 calc
H(12) H 0.3550 0.1292 0.4271 0.0403 Uiso 1.00 calc
H(13) H 0.4868 0.1715 0.1350 0.0359 Uiso 1.00 calc
H(14) H 0.6936 0.1535 0.2634 0.0516 Uiso 1.00 calc
H(15) H 0.6231 0.1311 0.4308 0.0516 Uiso 1.00 calc
H(16) H 0.6982 0.0912 0.1839 0.0479 Uiso 1.00 calc
H(17) H 0.3738 0.1163 0.0060 0.0383 Uiso 1.00 calc
H(18) H 0.1727 0.0876 0.0727 0.0502 Uiso 1.00 calc
H(19) H 0.2229 0.0743 0.2825 0.0502 Uiso 1.00 calc
H(20) H 0.2663 0.0408 -0.0829 0.0518 Uiso 1.00 calc
H(21) H 0.2989 0.0250 0.1292 0.0518 Uiso 1.00 calc
H(22) H 0.4777 0.0635 -0.1220 0.0319 Uiso 1.00 calc
H(23) H 0.4157 0.0510 0.4110 0.0564 Uiso 1.00 calc
H(24) H 0.5726 0.0510 0.4061 0.0564 Uiso 1.00 calc
H(25) H 0.4952 0.0838 0.4900 0.0564 Uiso 1.00 calc
H(26) H 0.4145 0.1640 0.6780 0.0680 Uiso 1.00 calc
H(27) H 0.5709 0.1674 0.6792 0.0680 Uiso 1.00 calc
H(28) H 0.4817 0.1997 0.7412 0.0680 Uiso 1.00 calc
H(29) H 0.5521 0.0088 0.1566 0.0550 Uiso 1.00 calc
H(30) H 0.7553 0.0068 -0.0460 0.0651 Uiso 1.00 calc
H(31) H 0.7384 0.0446 0.0459 0.0651 Uiso 1.00 calc
H(32) H 0.6993 0.0376 -0.1787 0.0651 Uiso 1.00 calc
H(33) H 0.5152 -0.0019 -0.2649 0.0521 Uiso 1.00 calc
H(34) H 0.4012 -0.0116 -0.1128 0.0521 Uiso 1.00 calc
H(35) H 0.5392 -0.0629 -0.2153 0.0435 Uiso 1.00 calc
H(36) H 0.6572 -0.0462 -0.0927 0.0435 Uiso 1.00 calc
H(37) H 0.5310 -0.0537 0.2107 0.0487 Uiso 1.00 calc
H(38) H 0.4157 -0.0714 0.0867 0.0487 Uiso 1.00 calc
H(39) H 0.5787 -0.1149 -0.0220 0.0634 Uiso 1.00 calc
H(40) H 0.6762 -0.0993 0.1398 0.0634 Uiso 1.00 calc
H(41) H 0.4586 0.3029 -0.0282 0.0550 Uiso 1.00 calc
H(42) H 0.1325 0.1837 0.0229 0.0416 Uiso 1.00 calc
H(43) H 0.7184 0.1353 -0.0311 0.0429 Uiso 1.00 calc
H(44) H 0.3360 -0.1441 0.3593 0.0578 Uiso 1.00 calc

loop_
_atom_site_aniso_label
_atom_site_aniso_U_11
_atom_site_aniso_U_22
_atom_site_aniso_U_33
_atom_site_aniso_U_12
_atom_site_aniso_U_13
_atom_site_aniso_U_23
O(1) 0.046(2) 0.037(2) 0.054(3) -0.008(2) -0.002(3) 0.019(3)
O(2) 0.028(2) 0.033(2) 0.043(4) 0.003(2) -0.003(2) 0.003(3)
O(3) 0.042(2) 0.037(2) 0.027(3) -0.004(2) 0.008(3) 0.004(3)
O(4) 0.053(3) 0.080(4) 0.135(7) -0.026(3) -0.040(4) 0.047(5)
O(5) 0.043(2) 0.052(3) 0.049(4) -0.013(2) 0.002(3) 0.005(3)
C(1) 0.036(3) 0.042(4) 0.049(6) 0.000(3) -0.018(4) -0.005(5)
C(2) 0.035(3) 0.042(4) 0.031(5) -0.008(3) -0.008(4) -0.006(4)
C(3) 0.041(3) 0.033(3) 0.028(4) -0.006(3) -0.001(4) 0.002(3)
C(4) 0.030(3) 0.035(4) 0.029(5) -0.005(3) 0.004(3) -0.006(4)
C(5) 0.042(3) 0.030(4) 0.036(5) 0.005(3) 0.003(4) -0.006(4)
C(6) 0.042(3) 0.035(4) 0.040(5) 0.005(3) 0.016(4) -0.005(4)
C(7) 0.026(3) 0.031(4) 0.054(6) 0.001(3) 0.016(4) -0.004(4)
C(8) 0.032(3) 0.029(3) 0.028(5) -0.003(3) 0.006(4) -0.007(4)
C(9) 0.029(3) 0.039(4) 0.018(4) 0.003(3) -0.001(3) 0.002(3)
C(10) 0.045(3) 0.031(3) 0.032(5) 0.005(3) -0.005(4) 0.004(4)
C(11) 0.035(3) 0.043(4) 0.033(5) 0.006(3) -0.010(4) 0.003(4)
C(12) 0.025(3) 0.029(4) 0.050(6) 0.004(3) 0.001(4) -0.005(4)
C(13) 0.035(3) 0.034(4) 0.027(4) 0.008(3) -0.002(4) 0.005(3)
C(14) 0.024(3) 0.028(3) 0.039(5) 0.005(3) 0.006(3) 0.006(4)
C(15) 0.027(3) 0.034(3) 0.061(6) 0.003(3) 0.012(4) 0.002(4)
C(16) 0.027(3) 0.033(4) 0.083(7) 0.000(3) 0.000(4) -0.015(5)
C(17) 0.029(3) 0.027(3) 0.034(5) 0.003(3) 0.005(3) -0.003(3)
C(18) 0.054(4) 0.032(3) 0.048(5) 0.012(4) 0.010(4) 0.006(4)
C(19) 0.082(5) 0.045(4) 0.031(5) 0.015(4) -0.006(5) -0.008(4)
C(20) 0.028(3) 0.027(3) 0.047(5) 0.005(3) -0.002(3) 0.000(4)
C(21) 0.035(3) 0.034(4) 0.077(7) 0.001(3) 0.004(4) -0.008(5)
C(22) 0.039(3) 0.035(3) 0.044(5) 0.006(3) -0.003(4) 0.000(4)
C(23) 0.038(3) 0.030(3) 0.038(5) -0.002(3) -0.001(3) -0.005(4)
C(24) 0.039(3) 0.029(3) 0.043(5) 0.006(3) -0.001(4) 0.000(4)
C(25) 0.043(3) 0.039(4) 0.066(7) 0.004(3) -0.001(4) 0.000(5)
C(26) 0.042(4) 0.038(4) 0.049(6) -0.006(3) -0.003(4) 0.000(4)

loop_
_atom_type_symbol
_atom_type_description
_atom_type_scat_dispersion_real
_atom_type_scat_dispersion_imag
_atom_type_scat_source
C C 0.003 0.002
;International Tables for Crystallography
(1992, Vol. C, Tables 4.2.6.8 and 6.1.1.1)
;
H H 0.000 0.000
;International Tables for Crystallography
(1992, Vol. C, Table 6.1.1.2)
;
O O 0.011 0.006
;International Tables for Crystallography
(1992, Vol. C, Tables 4.2.6.8 and 6.1.1.1)
;

loop_
_geom_angle_atom_site_label_1
_geom_angle_atom_site_label_2
_geom_angle_atom_site_label_3
_geom_angle
_geom_angle_site_symmetry_2
_geom_angle_site_symmetry_3
_geom_angle_publ_flag
C(2) C(1) C(10) 114.4(5) 1_555 1_555 yes
C(1) C(2) C(3) 109.8(6) 1_555 1_555 yes
O(1) C(3) C(2) 109.1(5) 1_555 1_555 yes
O(1) C(3) C(4) 110.8(5) 1_555 1_555 yes
C(2) C(3) C(4) 108.7(4) 1_555 1_555 yes
C(3) C(4) C(5) 112.0(5) 1_555 1_555 yes
C(4) C(5) C(6) 112.4(6) 1_555 1_555 yes
C(4) C(5) C(10) 112.7(5) 1_555 1_555 yes
C(6) C(5) C(10) 110.9(5) 1_555 1_555 yes
C(5) C(6) C(7) 114.5(5) 1_555 1_555 yes
O(2) C(7) C(6) 110.3(5) 1_555 1_555 yes
O(2) C(7) C(8) 110.1(5) 1_555 1_555 yes
C(6) C(7) C(8) 111.6(6) 1_555 1_555 yes
C(7) C(8) C(9) 112.3(4) 1_555 1_555 yes
C(7) C(8) C(14) 112.7(5) 1_555 1_555 yes
C(9) C(8) C(14) 109.5(5) 1_555 1_555 yes
C(8) C(9) C(10) 111.2(5) 1_555 1_555 yes
C(8) C(9) C(11) 111.1(4) 1_555 1_555 yes
C(10) C(9) C(11) 112.5(5) 1_555 1_555 yes
C(1) C(10) C(5) 107.4(4) 1_555 1_555 yes
C(1) C(10) C(9) 113.0(5) 1_555 1_555 yes
C(1) C(10) C(19) 105.6(6) 1_555 1_555 yes
C(5) C(10) C(9) 109.6(5) 1_555 1_555 yes
C(5) C(10) C(19) 108.9(6) 1_555 1_555 yes
C(9) C(10) C(19) 112.1(5) 1_555 1_555 yes
C(9) C(11) C(12) 115.5(5) 1_555 1_555 yes
O(3) C(12) C(11) 111.4(5) 1_555 1_555 yes
O(3) C(12) C(13) 109.2(5) 1_555 1_555 yes
C(11) C(12) C(13) 109.8(5) 1_555 1_555 yes
C(12) C(13) C(14) 108.0(4) 1_555 1_555 yes
C(12) C(13) C(17) 116.3(5) 1_555 1_555 yes
C(12) C(13) C(18) 108.5(6) 1_555 1_555 yes
C(14) C(13) C(17) 100.4(5) 1_555 1_555 yes
C(14) C(13) C(18) 113.1(6) 1_555 1_555 yes
C(17) C(13) C(18) 110.6(5) 1_555 1_555 yes
C(8) C(14) C(13) 114.2(5) 1_555 1_555 yes
C(8) C(14) C(15) 118.4(5) 1_555 1_555 yes
C(13) C(14) C(15) 102.3(4) 1_555 1_555 yes
C(14) C(15) C(16) 104.8(4) 1_555 1_555 yes
C(15) C(16) C(17) 106.5(5) 1_555 1_555 yes
C(13) C(17) C(16) 101.9(5) 1_555 1_555 yes
C(13) C(17) C(20) 118.6(5) 1_555 1_555 yes
C(16) C(17) C(20) 113.1(4) 1_555 1_555 yes
C(17) C(20) C(21) 109.9(4) 1_555 1_555 yes
C(17) C(20) C(22) 111.9(5) 1_555 1_555 yes
C(21) C(20) C(22) 108.8(6) 1_555 1_555 yes
C(20) C(22) C(23) 114.5(5) 1_555 1_555 yes
C(22) C(23) C(24) 114.7(5) 1_555 1_555 yes
C(23) C(24) C(25) 112.1(6) 1_555 1_555 yes
C(24) C(25) C(26) 116.7(6) 1_555 1_555 yes
O(4) C(26) O(5) 121.6(7) 1_555 1_555 yes
O(4) C(26) C(25) 123.9(6) 1_555 1_555 yes
O(5) C(26) C(25) 114.5(7) 1_555 1_555 yes

loop_
_geom_bond_atom_site_label_1
_geom_bond_atom_site_label_2
_geom_bond_distance
_geom_bond_publ_flag
O(1) C(3) 1.439(7) yes
O(2) C(7) 1.456(9) yes
O(3) C(12) 1.429(9) yes
O(4) C(26) 1.262(8) yes
O(5) C(26) 1.301(7) yes
C(1) C(2) 1.529(10) yes
C(1) C(10) 1.560(8) yes
C(2) C(3) 1.519(8) yes
C(3) C(4) 1.529(8) yes
C(4) C(5) 1.544(9) yes
C(5) C(6) 1.548(8) yes
C(5) C(10) 1.566(8) yes
C(6) C(7) 1.530(9) yes
C(7) C(8) 1.530(8) yes
C(8) C(9) 1.539(7) yes
C(8) C(14) 1.536(8) yes
C(9) C(10) 1.561(8) yes
C(9) C(11) 1.541(7) yes
C(10) C(19) 1.544(9) yes
C(11) C(12) 1.543(9) yes
C(12) C(13) 1.544(8) yes
C(13) C(14) 1.552(7) yes
C(13) C(17) 1.576(8) yes
C(13) C(18) 1.544(9) yes
C(14) C(15) 1.548(7) yes
C(15) C(16) 1.556(8) yes
C(16) C(17) 1.571(7) yes
C(17) C(20) 1.557(7) yes
C(20) C(21) 1.552(8) yes
C(20) C(22) 1.541(8) yes
C(22) C(23) 1.539(7) yes
C(23) C(24) 1.508(9) yes
C(24) C(25) 1.512(7) yes
C(25) C(26) 1.481(10) yes

loop_
_geom_contact_atom_site_label_1
_geom_contact_atom_site_label_2
_geom_contact_distance
_geom_contact_site_symmetry_2
O(1) O(2) 2.790(5) 3_555
O(1) O(4) 2.915(6) 4_655
O(1) C(7) 3.588(8) 3_555
O(2) O(5) 2.639(6) 2_554
O(2) O(4) 3.413(6) 2_554
O(2) C(26) 3.433(8) 2_554
O(3) O(4) 2.931(6) 2_654
O(3) C(19) 3.386(8) 1_554
O(4) C(12) 3.588(8) 2_655
O(4) C(3) 3.598(7) 4_645
O(5) C(15) 3.450(9) 2_555
O(5) C(6) 3.563(8) 2_554

loop_
_geom_torsion_atom_site_label_1
_geom_torsion_atom_site_label_2
_geom_torsion_atom_site_label_3
_geom_torsion_atom_site_label_4
_geom_torsion
_geom_torsion_site_symmetry_1
_geom_torsion_site_symmetry_2
_geom_torsion_site_symmetry_3
_geom_torsion_site_symmetry_4
_geom_torsion_publ_flag
O(1) C(3) C(2) C(1) 179.3(4) 1_555 1_555 1_555 1_555 yes
O(1) C(3) C(4) C(5) 179.2(4) 1_555 1_555 1_555 1_555 yes
O(2) C(7) C(6) C(5) -72.3(7) 1_555 1_555 1_555 1_555 yes
O(2) C(7) C(8) C(9) 70.4(7) 1_555 1_555 1_555 1_555 yes
O(2) C(7) C(8) C(14) -53.8(6) 1_555 1_555 1_555 1_555 yes
O(3) C(12) C(11) C(9) 66.8(7) 1_555 1_555 1_555 1_555 yes
O(3) C(12) C(13) C(14) -67.3(6) 1_555 1_555 1_555 1_555 yes
O(3) C(12) C(13) C(17) 44.5(7) 1_555 1_555 1_555 1_555 yes
O(3) C(12) C(13) C(18) 169.8(4) 1_555 1_555 1_555 1_555 yes
O(4) C(26) C(25) C(24) -133.9(7) 1_555 1_555 1_555 1_555 yes
O(5) C(26) C(25) C(24) 46.2(9) 1_555 1_555 1_555 1_555 yes
C(1) C(2) C(3) C(4) -59.7(7) 1_555 1_555 1_555 1_555 yes
C(1) C(10) C(5) C(4) 50.3(7) 1_555 1_555 1_555 1_555 yes
C(1) C(10) C(5) C(6) 177.4(7) 1_555 1_555 1_555 1_555 yes
C(1) C(10) C(9) C(8) -177.3(5) 1_555 1_555 1_555 1_555 yes
C(1) C(10) C(9) C(11) 57.4(7) 1_555 1_555 1_555 1_555 yes
C(2) C(1) C(10) C(5) -53.0(7) 1_555 1_555 1_555 1_555 yes
C(2) C(1) C(10) C(9) 68.0(7) 1_555 1_555 1_555 1_555 yes
C(2) C(1) C(10) C(19) -169.1(5) 1_555 1_555 1_555 1_555 yes
C(2) C(3) C(4) C(5) 59.3(7) 1_555 1_555 1_555 1_555 yes
C(3) C(2) C(1) C(10) 59.5(7) 1_555 1_555 1_555 1_555 yes
C(3) C(4) C(5) C(6) 177.5(5) 1_555 1_555 1_555 1_555 yes
C(3) C(4) C(5) C(10) -56.2(7) 1_555 1_555 1_555 1_555 yes
C(4) C(5) C(6) C(7) 75.2(7) 1_555 1_555 1_555 1_555 yes
C(4) C(5) C(10) C(9) -72.8(6) 1_555 1_555 1_555 1_555 yes
C(4) C(5) C(10) C(19) 164.3(5) 1_555 1_555 1_555 1_555 yes
C(5) C(6) C(7) C(8) 50.5(8) 1_555 1_555 1_555 1_555 yes
C(5) C(10) C(9) C(8) -57.5(6) 1_555 1_555 1_555 1_555 yes
C(5) C(10) C(9) C(11) 177.2(5) 1_555 1_555 1_555 1_555 yes
C(6) C(5) C(10) C(9) 54.3(7) 1_555 1_555 1_555 1_555 yes
C(6) C(5) C(10) C(19) -68.7(7) 1_555 1_555 1_555 1_555 yes
C(6) C(7) C(8) C(9) -52.4(8) 1_555 1_555 1_555 1_555 yes
C(6) C(7) C(8) C(14) -176.6(5) 1_555 1_555 1_555 1_555 yes
C(7) C(6) C(5) C(10) -52.0(8) 1_555 1_555 1_555 1_555 yes
C(7) C(8) C(9) C(10) 57.1(7) 1_555 1_555 1_555 1_555 yes
C(7) C(8) C(9) C(11) -176.7(7) 1_555 1_555 1_555 1_555 yes
C(7) C(8) C(14) C(13) -176.5(5) 1_555 1_555 1_555 1_555 yes
C(7) C(8) C(14) C(15) -55.9(8) 1_555 1_555 1_555 1_555 yes
C(8) C(9) C(10) C(19) 63.5(7) 1_555 1_555 1_555 1_555 yes
C(8) C(9) C(11) C(12) 51.8(8) 1_555 1_555 1_555 1_555 yes
C(8) C(14) C(13) C(12) -60.1(7) 1_555 1_555 1_555 1_555 yes
C(8) C(14) C(13) C(17) 177.7(5) 1_555 1_555 1_555 1_555 yes
C(8) C(14) C(13) C(18) 59.9(7) 1_555 1_555 1_555 1_555 yes
C(8) C(14) C(15) C(16) -160.9(6) 1_555 1_555 1_555 1_555 yes
C(9) C(8) C(14) C(13) 57.8(7) 1_555 1_555 1_555 1_555 yes
C(9) C(8) C(14) C(15) 178.3(6) 1_555 1_555 1_555 1_555 yes
C(9) C(11) C(12) C(13) -54.2(8) 1_555 1_555 1_555 1_555 yes
C(10) C(9) C(8) C(14) -176.9(5) 1_555 1_555 1_555 1_555 yes
C(10) C(9) C(11) C(12) 177.2(5) 1_555 1_555 1_555 1_555 yes
C(11) C(9) C(8) C(14) -50.8(7) 1_555 1_555 1_555 1_555 yes
C(11) C(9) C(10) C(19) -61.8(7) 1_555 1_555 1_555 1_555 yes
C(11) C(12) C(13) C(14) 55.1(7) 1_555 1_555 1_555 1_555 yes
C(11) C(12) C(13) C(17) 166.9(5) 1_555 1_555 1_555 1_555 yes
C(11) C(12) C(13) C(18) -67.8(6) 1_555 1_555 1_555 1_555 yes
C(12) C(13) C(14) C(15) 170.8(6) 1_555 1_555 1_555 1_555 yes
C(12) C(13) C(17) C(16) -159.8(5) 1_555 1_555 1_555 1_555 yes
C(12) C(13) C(17) C(20) 75.3(7) 1_555 1_555 1_555 1_555 yes
C(13) C(14) C(15) C(16) -34.4(7) 1_555 1_555 1_555 1_555 yes
C(13) C(17) C(16) C(15) 22.8(7) 1_555 1_555 1_555 1_555 yes
C(13) C(17) C(20) C(21) -70.1(7) 1_555 1_555 1_555 1_555 yes
C(13) C(17) C(20) C(22) 168.9(5) 1_555 1_555 1_555 1_555 yes
C(14) C(13) C(17) C(16) -43.6(6) 1_555 1_555 1_555 1_555 yes
C(14) C(13) C(17) C(20) -168.5(5) 1_555 1_555 1_555 1_555 yes
C(14) C(15) C(16) C(17) 6.8(8) 1_555 1_555 1_555 1_555 yes
C(15) C(14) C(13) C(17) 48.6(6) 1_555 1_555 1_555 1_555 yes
C(15) C(14) C(13) C(18) -69.2(7) 1_555 1_555 1_555 1_555 yes
C(15) C(16) C(17) C(20) 151.3(6) 1_555 1_555 1_555 1_555 yes
C(16) C(17) C(13) C(18) 76.0(6) 1_555 1_555 1_555 1_555 yes
C(16) C(17) C(20) C(21) 170.6(7) 1_555 1_555 1_555 1_555 yes
C(16) C(17) C(20) C(22) 49.7(8) 1_555 1_555 1_555 1_555 yes
C(17) C(20) C(22) C(23) -168.8(5) 1_555 1_555 1_555 1_555 yes
C(18) C(13) C(17) C(20) -48.9(7) 1_555 1_555 1_555 1_555 yes
C(20) C(22) C(23) C(24) 76.1(7) 1_555 1_555 1_555 1_555 yes
C(21) C(20) C(22) C(23) 69.6(7) 1_555 1_555 1_555 1_555 yes
C(22) C(23) C(24) C(25) -178.9(5) 1_555 1_555 1_555 1_555 yes
C(23) C(24) C(25) C(26) -170.2(6) 1_555 1_555 1_555 1_555 yes
